data_7128604
loop_
_publ_author_name
'van Wyk, Lisa M.'
'Loots, Leigh'
'Barbour, Leonard J.'

_publ_section_title
;
 Tuning extreme anisotropic thermal expansion in 1D coordination polymers
 through metal selection and solid solutions.
;
_journal_issue 62
_journal_name_full 'Chemical communications (Cambridge, England)'
_journal_page_first 7693
_journal_page_last 7696
_journal_paper_doi 10.1039/d1cc01717a
_journal_volume 57
_journal_year 2021
_chemical_formula_moiety 'C24 H16 N2 O4 Zn'
_chemical_formula_sum 'C24 H16 N2 O4 Zn'
_chemical_formula_weight 461.76
_chemical_name_common 1
_space_group_crystal_system monoclinic
_space_group_IT_number 14
_space_group_name_Hall '-P 2yn'
_space_group_name_H-M_alt 'P 1 21/n 1'
_atom_sites_solution_hydrogens geom
_atom_sites_solution_primary 'dual space'
_atom_sites_solution_secondary difmap
_audit_creation_method SHELXL-2018/3
_audit_update_record
;
2019-07-15 deposited with the CCDC.	2021-07-05 downloaded from the CCDC.
;
_cell_angle_alpha 90
_cell_angle_beta 99.22(3)
_cell_angle_gamma 90
_cell_formula_units_Z 4
_cell_length_a 7.5982(15)
_cell_length_b 26.508(5)
_cell_length_c 16.115(3)
_cell_measurement_reflns_used 9564
_cell_measurement_temperature 100(2)
_cell_measurement_theta_max 28.06
_cell_measurement_theta_min 2.56
_cell_volume 3203.8(11)
_computing_cell_refinement 'SAINT V8.38A (Bruker, 2016)'
_computing_data_collection 'APEX3 (Bruker, 2017)'
_computing_data_reduction 'SAINT V8.38A (Bruker, 2016)'
_computing_molecular_graphics 'X-Seed (Barbour, 2001; Atwood & Barbour, 2003)'
_computing_structure_refinement 'SHELXL-2018/3 (Sheldrick, 2018)'
_computing_structure_solution 'SHELXT-2014/5 (Sheldrick, 2014)'
_diffrn_ambient_temperature 100(2)
_diffrn_detector_area_resol_mean 7.4074
_diffrn_measured_fraction_theta_full 0.999
_diffrn_measured_fraction_theta_max 0.998
_diffrn_measurement_device_type 'Bruker D8 VENTURE'
_diffrn_radiation_type MoK\a
_diffrn_radiation_wavelength 0.71073
_diffrn_reflns_av_R_equivalents 0.0698
_diffrn_reflns_av_unetI/netI 0.0366
_diffrn_reflns_Laue_measured_fraction_full 0.999
_diffrn_reflns_Laue_measured_fraction_max 0.998
_diffrn_reflns_limit_h_max 10
_diffrn_reflns_limit_h_min -10
_diffrn_reflns_limit_k_max 35
_diffrn_reflns_limit_k_min -35
_diffrn_reflns_limit_l_max 21
_diffrn_reflns_limit_l_min -21
_diffrn_reflns_number 85516
_diffrn_reflns_point_group_measured_fraction_full 0.999
_diffrn_reflns_point_group_measured_fraction_max 0.998
_diffrn_reflns_theta_full 25.242
_diffrn_reflns_theta_max 28.380
_diffrn_reflns_theta_min 2.000
_diffrn_source 'microfocus sealed tube'
_exptl_absorpt_coefficient_mu 0.788
_exptl_absorpt_correction_T_max 0.7457
_exptl_absorpt_correction_T_min 0.7001
_exptl_absorpt_correction_type multi-scan
_exptl_absorpt_process_details 'SADABS, 2014/5'
_exptl_crystal_colour Colourless
_exptl_crystal_density_diffrn 0.957
_exptl_crystal_description Rod
_exptl_crystal_F_000 944
_exptl_crystal_recrystallization_method Solvothermal
_exptl_crystal_size_max 0.331
_exptl_crystal_size_mid 0.197
_exptl_crystal_size_min 0.081
_refine_diff_density_max 0.467
_refine_diff_density_min -0.513
_refine_diff_density_rms 0.049
_refine_ls_extinction_method none
_refine_ls_goodness_of_fit_ref 1.020
_refine_ls_hydrogen_treatment constr
_refine_ls_matrix_type full
_refine_ls_number_parameters 552
_refine_ls_number_reflns 8016
_refine_ls_number_restraints 1837
_refine_ls_restrained_S_all 0.977
_refine_ls_R_factor_all 0.0631
_refine_ls_R_factor_gt 0.0405
_refine_ls_shift/su_max 0.001
_refine_ls_shift/su_mean 0.000
_refine_ls_structure_factor_coef Fsqd
_refine_ls_weighting_details 'w=1/[\s^2^(Fo^2^)+(0.0407P)^2^+1.6644P] where P=(Fo^2^+2Fc^2^)/3'
_refine_ls_weighting_scheme calc
_refine_ls_wR_factor_gt 0.0936
_refine_ls_wR_factor_ref 0.1040
_reflns_Friedel_coverage 0.000
_reflns_number_gt 5775
_reflns_number_total 8016
_reflns_threshold_expression 'I > 2\s(I)'
_cod_data_source_file d1cc01717a3.cif
_cod_data_source_block 1
_cod_depositor_comments 'Adding full bibliography for 7128604--7128617.cif.'
_cod_original_cell_volume 3204.0(11)
_cod_original_sg_symbol_H-M 'P 21/n'
_cod_database_code 7128604
_shelx_shelxl_version_number 2018/3
_shelx_space_group_comment
;
The symmetry employed for this shelxl refinement is uniquely defined
by the following loop, which should always be used as a source of
symmetry information in preference to the above space-group names.
They are only intended as comments.
;
_shelx_estimated_absorpt_t_min 0.780
_shelx_estimated_absorpt_t_max 0.939

loop_
_space_group_symop_operation_xyz
'x, y, z'
'-x+1/2, y+1/2, -z+1/2'
'-x, -y, -z'
'x-1/2, -y-1/2, z-1/2'

loop_
_atom_site_label
_atom_site_type_symbol
_atom_site_fract_x
_atom_site_fract_y
_atom_site_fract_z
_atom_site_U_iso_or_equiv
_atom_site_adp_type
_atom_site_occupancy
_atom_site_site_symmetry_order
_atom_site_calc_flag
_atom_site_refinement_flags_posn
_atom_site_refinement_flags_adp
_atom_site_refinement_flags_occupancy
_atom_site_disorder_assembly
_atom_site_disorder_group
Zn1 Zn 1.21641(3) 0.39298(2) 0.43199(2) 0.03396(8) Uani 1 1 d . U . . .
O1 O 0.9752(14) 0.3731(5) 0.3839(6) 0.0326(14) Uani 0.502(2) 1 d D U P A 1
O2 O 1.1276(4) 0.37020(15) 0.2796(3) 0.0399(9) Uani 0.502(2) 1 d D U P A 1
O3 O -0.2135(8) 0.1851(2) 0.0070(4) 0.0425(12) Uani 0.502(2) 1 d D U P A 1
O4 O -0.022(2) 0.1382(5) -0.0477(10) 0.0284(17) Uani 0.502(2) 1 d D U P A 1
C1 C 0.9864(7) 0.3649(2) 0.3072(4) 0.0317(11) Uani 0.502(2) 1 d D U P A 1
C2 C 0.8229(6) 0.34443(17) 0.2532(3) 0.0338(10) Uani 0.502(2) 1 d D U P A 1
C3 C 0.6628(12) 0.3414(6) 0.2838(8) 0.0365(16) Uani 0.502(2) 1 d D U P A 1
H3 H 0.654419 0.353748 0.338346 0.044 Uiso 0.502(2) 1 calc R U P A 1
C4 C 0.5140(15) 0.3201(4) 0.2342(6) 0.0414(18) Uani 0.502(2) 1 d D U P A 1
H4 H 0.403596 0.318928 0.254715 0.050 Uiso 0.502(2) 1 calc R U P A 1
C5 C 0.5254(5) 0.3007(2) 0.1551(3) 0.0495(12) Uani 0.502(2) 1 d D U P A 1
C6 C 0.6863(5) 0.3036(2) 0.1265(3) 0.0582(13) Uani 0.502(2) 1 d D U P A 1
H6 H 0.697731 0.289856 0.073224 0.070 Uiso 0.502(2) 1 calc R U P A 1
C7 C 0.8310(5) 0.3264(2) 0.1745(3) 0.0482(12) Uani 0.502(2) 1 d D U P A 1
H7 H 0.939030 0.329706 0.152349 0.058 Uiso 0.502(2) 1 calc R U P A 1
C8 C 0.3743(5) 0.2701(2) 0.1088(3) 0.0495(12) Uani 0.502(2) 1 d D U P A 1
C9 C 0.1989(5) 0.2853(2) 0.1093(4) 0.0636(14) Uani 0.502(2) 1 d D U P A 1
H9 H 0.174472 0.316041 0.135541 0.076 Uiso 0.502(2) 1 calc R U P A 1
C10 C 0.0596(5) 0.2549(2) 0.0706(4) 0.0586(13) Uani 0.502(2) 1 d D U P A 1
H10 H -0.060242 0.264657 0.071750 0.070 Uiso 0.502(2) 1 calc R U P A 1
C11 C 0.0942(6) 0.2105(2) 0.0305(3) 0.0390(11) Uani 0.502(2) 1 d D U P A 1
C12 C 0.2701(11) 0.1980(4) 0.0242(8) 0.0339(17) Uani 0.502(2) 1 d D U P A 1
H12 H 0.294219 0.169227 -0.007380 0.041 Uiso 0.502(2) 1 calc R U P A 1
C13 C 0.4098(13) 0.2274(3) 0.0640(6) 0.0376(17) Uani 0.502(2) 1 d D U P A 1
H13 H 0.529456 0.218453 0.060516 0.045 Uiso 0.502(2) 1 calc R U P A 1
C14 C -0.0567(9) 0.1764(2) -0.0050(5) 0.0358(13) Uani 0.502(2) 1 d D U P A 1
O1A O 0.9476(13) 0.3777(5) 0.3957(5) 0.0264(13) Uani 0.498(2) 1 d D U P A 2
O2A O 1.1283(4) 0.34759(16) 0.3134(3) 0.0426(9) Uani 0.498(2) 1 d D U P A 2
O3A O -0.2170(8) 0.1677(2) 0.0293(4) 0.0413(12) Uani 0.498(2) 1 d D U P A 2
O4A O -0.041(2) 0.1304(5) -0.0465(11) 0.0320(19) Uani 0.498(2) 1 d D U P A 2
C1A C 0.9755(7) 0.3521(2) 0.3333(4) 0.0313(12) Uani 0.498(2) 1 d D U P A 2
C2A C 0.8187(6) 0.32432(19) 0.2842(3) 0.0390(11) Uani 0.498(2) 1 d D U P A 2
C3A C 0.6446(12) 0.3377(6) 0.2908(8) 0.0363(16) Uani 0.498(2) 1 d D U P A 2
H3A H 0.622535 0.364939 0.326054 0.044 Uiso 0.498(2) 1 calc R U P A 2
C4A C 0.5038(15) 0.3113(4) 0.2460(7) 0.0413(19) Uani 0.498(2) 1 d D U P A 2
H4A H 0.385321 0.319560 0.252898 0.050 Uiso 0.498(2) 1 calc R U P A 2
C5A C 0.5319(5) 0.2729(2) 0.1914(3) 0.0427(11) Uani 0.498(2) 1 d D U P A 2
C6A C 0.7067(6) 0.2566(2) 0.1904(4) 0.0636(14) Uani 0.498(2) 1 d D U P A 2
H6A H 0.728171 0.227516 0.159110 0.076 Uiso 0.498(2) 1 calc R U P A 2
C7A C 0.8478(6) 0.2829(2) 0.2349(3) 0.0575(13) Uani 0.498(2) 1 d D U P A 2
H7A H 0.966446 0.272603 0.231934 0.069 Uiso 0.498(2) 1 calc R U P A 2
C8A C 0.3790(5) 0.24383(18) 0.1442(3) 0.0389(10) Uani 0.498(2) 1 d D U P A 2
C9A C 0.2119(5) 0.2453(2) 0.1689(3) 0.0549(12) Uani 0.498(2) 1 d D U P A 2
H9A H 0.195351 0.264683 0.216636 0.066 Uiso 0.498(2) 1 calc R U P A 2
C10A C 0.0703(5) 0.2192(2) 0.1251(3) 0.0455(11) Uani 0.498(2) 1 d D U P A 2
H10A H -0.043090 0.221252 0.142636 0.055 Uiso 0.498(2) 1 calc R U P A 2
C11A C 0.0898(6) 0.19025(19) 0.0568(3) 0.0329(10) Uani 0.498(2) 1 d D U P A 2
C12A C 0.2547(12) 0.1877(4) 0.0314(8) 0.0356(18) Uani 0.498(2) 1 d D U P A 2
H12A H 0.270561 0.167582 -0.015621 0.043 Uiso 0.498(2) 1 calc R U P A 2
C13A C 0.3964(13) 0.2145(3) 0.0742(6) 0.0380(17) Uani 0.498(2) 1 d D U P A 2
H13A H 0.508696 0.212834 0.055576 0.046 Uiso 0.498(2) 1 calc R U P A 2
C14A C -0.0657(9) 0.1614(2) 0.0102(5) 0.0331(13) Uani 0.498(2) 1 d D U P A 2
N1 N 1.2632(6) 0.4638(2) 0.3774(3) 0.0365(10) Uani 0.623(4) 1 d D U P A 1
C15 C 1.2940(6) 0.47155(19) 0.2987(3) 0.0445(11) Uani 0.623(4) 1 d D U P A 1
H15 H 1.286694 0.443678 0.261214 0.053 Uiso 0.623(4) 1 calc R U P A 1
C16 C 1.3361(6) 0.51862(18) 0.2699(4) 0.0577(12) Uani 0.623(4) 1 d D U P A 1
H16 H 1.355536 0.523299 0.213648 0.069 Uiso 0.623(4) 1 calc R U P A 1
C17 C 1.3489(6) 0.5587(2) 0.3260(4) 0.0575(12) Uani 0.623(4) 1 d D U P A 1
H17 H 1.378484 0.591380 0.308292 0.069 Uiso 0.623(4) 1 calc R U P A 1
C18 C 1.3190(7) 0.55139(19) 0.4073(4) 0.0496(13) Uani 0.623(4) 1 d D U P A 1
H18 H 1.326809 0.578715 0.445843 0.059 Uiso 0.623(4) 1 calc R U P A 1
C19 C 1.2771(5) 0.50305(16) 0.4315(3) 0.0367(9) Uani 0.623(4) 1 d D U P A 1
C20 C 1.2416(6) 0.49160(17) 0.5159(3) 0.0387(10) Uani 0.623(4) 1 d D U P A 1
C21 C 1.2458(6) 0.52792(18) 0.5780(3) 0.0505(11) Uani 0.623(4) 1 d D U P A 1
H21 H 1.276169 0.561863 0.567683 0.061 Uiso 0.623(4) 1 calc R U P A 1
C22 C 1.2052(7) 0.5138(2) 0.6550(3) 0.0567(12) Uani 0.623(4) 1 d D U P A 1
H22 H 1.207525 0.538456 0.697969 0.068 Uiso 0.623(4) 1 calc R U P A 1
C23 C 1.1609(7) 0.4645(2) 0.6709(3) 0.0531(12) Uani 0.623(4) 1 d D U P A 1
H23 H 1.131329 0.454536 0.723650 0.064 Uiso 0.623(4) 1 calc R U P A 1
C24 C 1.1621(6) 0.4302(2) 0.6054(3) 0.0476(11) Uani 0.623(4) 1 d D U P A 1
H24 H 1.135148 0.395901 0.614612 0.057 Uiso 0.623(4) 1 calc R U P A 1
N2 N 1.1994(8) 0.4435(2) 0.5300(3) 0.0421(11) Uani 0.623(4) 1 d D U P A 1
N1A N 1.2659(9) 0.4658(4) 0.4042(5) 0.0377(15) Uani 0.377(4) 1 d D U P A 2
C15A C 1.3016(10) 0.4811(3) 0.3310(6) 0.0436(16) Uani 0.377(4) 1 d D U P A 2
H15A H 1.304759 0.456535 0.288406 0.052 Uiso 0.377(4) 1 calc R U P A 2
C16A C 1.3354(9) 0.5317(3) 0.3120(6) 0.0487(15) Uani 0.377(4) 1 d D U P A 2
H16A H 1.358065 0.542236 0.258363 0.058 Uiso 0.377(4) 1 calc R U P A 2
C17A C 1.3326(12) 0.5646(3) 0.3785(7) 0.0485(17) Uani 0.377(4) 1 d D U P A 2
H17A H 1.358045 0.599165 0.370760 0.058 Uiso 0.377(4) 1 calc R U P A 2
C18A C 1.2949(8) 0.5494(3) 0.4550(5) 0.0460(14) Uani 0.377(4) 1 d D U P A 2
H18A H 1.294251 0.573254 0.498944 0.055 Uiso 0.377(4) 1 calc R U P A 2
C19A C 1.2576(9) 0.4990(3) 0.4678(6) 0.0360(14) Uani 0.377(4) 1 d D U P A 2
C20A C 1.2178(10) 0.4788(3) 0.5452(5) 0.0374(14) Uani 0.377(4) 1 d D U P A 2
C21A C 1.2035(11) 0.5094(4) 0.6141(6) 0.0497(15) Uani 0.377(4) 1 d D U P A 2
H21A H 1.219074 0.544895 0.611757 0.060 Uiso 0.377(4) 1 calc R U P A 2
C22A C 1.1665(12) 0.4867(4) 0.6847(6) 0.0525(17) Uani 0.377(4) 1 d D U P A 2
H22A H 1.156486 0.506663 0.732627 0.063 Uiso 0.377(4) 1 calc R U P A 2
C23A C 1.1429(10) 0.4348(4) 0.6883(5) 0.0558(17) Uani 0.377(4) 1 d D U P A 2
H23A H 1.116302 0.419150 0.737884 0.067 Uiso 0.377(4) 1 calc R U P A 2
C24A C 1.1594(11) 0.4063(3) 0.6169(5) 0.0463(16) Uani 0.377(4) 1 d D U P A 2
H24A H 1.143294 0.370728 0.617803 0.056 Uiso 0.377(4) 1 calc R U P A 2
N2A N 1.1976(14) 0.4285(3) 0.5474(5) 0.0366(15) Uani 0.377(4) 1 d D U P A 2

loop_
_atom_site_aniso_label
_atom_site_aniso_U_11
_atom_site_aniso_U_22
_atom_site_aniso_U_33
_atom_site_aniso_U_23
_atom_site_aniso_U_13
_atom_site_aniso_U_12
Zn1 0.01822(11) 0.04146(14) 0.04077(14) -0.00656(11) 0.00039(8) -0.00379(10)
O1 0.022(3) 0.036(2) 0.039(3) -0.008(2) 0.0019(19) 0.002(2)
O2 0.0188(13) 0.045(2) 0.056(2) -0.0187(17) 0.0067(15) -0.0036(15)
O3 0.0210(15) 0.056(3) 0.052(3) -0.019(2) 0.0102(18) -0.006(2)
O4 0.020(3) 0.032(4) 0.032(2) -0.006(3) -0.0005(19) -0.007(2)
C1 0.0223(18) 0.031(2) 0.041(3) -0.0097(19) 0.0013(18) 0.0008(17)
C2 0.0175(15) 0.044(2) 0.041(2) -0.0164(18) 0.0076(16) -0.0051(17)
C3 0.022(2) 0.047(3) 0.040(3) -0.024(3) 0.006(2) -0.005(2)
C4 0.019(2) 0.058(4) 0.050(3) -0.025(3) 0.012(2) -0.005(2)
C5 0.0194(16) 0.072(3) 0.056(3) -0.038(2) 0.0050(18) -0.0101(19)
C6 0.0223(18) 0.099(3) 0.055(3) -0.052(2) 0.0120(17) -0.018(2)
C7 0.0177(16) 0.080(3) 0.050(2) -0.038(2) 0.0136(16) -0.0134(18)
C8 0.0182(16) 0.070(3) 0.061(3) -0.039(2) 0.0075(18) -0.0104(19)
C9 0.0249(19) 0.078(3) 0.088(3) -0.052(3) 0.007(2) -0.004(2)
C10 0.0197(17) 0.074(3) 0.082(3) -0.043(2) 0.007(2) -0.0013(19)
C11 0.0198(17) 0.050(3) 0.047(3) -0.022(2) 0.0046(18) -0.008(2)
C12 0.018(2) 0.041(4) 0.043(3) -0.014(3) 0.006(2) -0.001(2)
C13 0.016(2) 0.054(4) 0.043(3) -0.021(3) 0.003(2) -0.006(2)
C14 0.0223(18) 0.045(3) 0.041(3) -0.010(2) 0.0075(18) -0.004(2)
O1A 0.017(3) 0.032(3) 0.029(2) -0.0073(17) 0.0017(16) -0.004(2)
O2A 0.0198(14) 0.058(2) 0.050(2) -0.0249(17) 0.0047(15) -0.0039(16)
O3A 0.0169(15) 0.046(3) 0.058(3) -0.009(2) -0.0015(17) 0.0039(19)
O4A 0.023(3) 0.032(4) 0.039(2) -0.005(3) 0.001(2) -0.005(3)
C1A 0.0170(17) 0.039(3) 0.037(3) -0.009(2) 0.0024(18) -0.0014(18)
C2A 0.0222(17) 0.054(3) 0.040(2) -0.018(2) 0.0045(18) -0.0046(19)
C3A 0.018(2) 0.051(3) 0.042(3) -0.015(3) 0.010(2) 0.000(2)
C4A 0.018(2) 0.058(4) 0.049(3) -0.024(3) 0.008(2) -0.005(2)
C5A 0.0190(16) 0.063(3) 0.046(2) -0.026(2) 0.0060(17) -0.0044(18)
C6A 0.029(2) 0.087(3) 0.074(3) -0.046(3) 0.006(2) 0.000(2)
C7A 0.0257(19) 0.079(3) 0.067(3) -0.039(2) 0.0052(19) -0.001(2)
C8A 0.0176(16) 0.057(3) 0.041(2) -0.0209(19) 0.0035(16) -0.0018(18)
C9A 0.0214(17) 0.089(3) 0.056(3) -0.045(2) 0.0114(17) -0.009(2)
C10A 0.0137(16) 0.077(3) 0.047(2) -0.028(2) 0.0075(16) -0.0058(18)
C11A 0.0185(16) 0.040(2) 0.040(2) -0.0082(18) 0.0044(16) -0.0011(18)
C12A 0.021(2) 0.044(4) 0.040(3) -0.019(3) 0.003(2) -0.002(2)
C13A 0.019(2) 0.050(4) 0.046(3) -0.020(3) 0.009(2) -0.003(2)
C14A 0.0204(18) 0.036(3) 0.041(3) -0.005(2) -0.0029(19) 0.000(2)
N1 0.0197(15) 0.0401(18) 0.047(3) -0.003(2) -0.0027(16) 0.0024(13)
C15 0.0321(18) 0.049(2) 0.051(3) 0.005(2) 0.004(2) 0.0031(17)
C16 0.048(2) 0.056(3) 0.070(3) 0.011(2) 0.012(2) 0.008(2)
C17 0.042(2) 0.047(2) 0.080(3) 0.006(3) 0.000(2) 0.004(2)
C18 0.031(2) 0.047(2) 0.066(3) 0.000(2) -0.005(2) 0.0039(19)
C19 0.0149(14) 0.0394(18) 0.052(2) -0.0066(18) -0.0045(17) 0.0020(13)
C20 0.0169(16) 0.046(2) 0.049(2) -0.0112(19) -0.0060(19) 0.0049(15)
C21 0.036(2) 0.052(2) 0.059(2) -0.0158(19) -0.0091(18) 0.0150(17)
C22 0.044(2) 0.062(3) 0.059(3) -0.022(2) -0.008(2) 0.022(2)
C23 0.038(2) 0.064(3) 0.054(2) -0.017(2) -0.0015(18) 0.010(3)
C24 0.0304(17) 0.061(3) 0.050(2) -0.014(2) 0.0016(16) -0.004(2)
N2 0.0201(15) 0.056(3) 0.047(2) -0.0107(19) -0.0024(16) -0.004(2)
N1A 0.022(2) 0.041(3) 0.044(3) 0.000(3) -0.011(2) 0.002(2)
C15A 0.027(3) 0.041(3) 0.060(4) -0.003(3) -0.002(3) -0.002(2)
C16A 0.033(3) 0.041(3) 0.071(4) 0.003(3) 0.004(3) -0.003(3)
C17A 0.033(3) 0.035(3) 0.074(4) 0.004(3) 0.001(3) 0.001(3)
C18A 0.027(3) 0.039(3) 0.068(4) -0.004(3) -0.003(3) 0.004(2)
C19A 0.017(2) 0.034(2) 0.053(3) -0.005(3) -0.008(3) 0.0057(19)
C20A 0.017(2) 0.043(3) 0.047(3) -0.009(2) -0.009(2) 0.007(2)
C21A 0.033(3) 0.057(3) 0.054(3) -0.019(3) -0.009(3) 0.014(3)
C22A 0.035(3) 0.066(4) 0.053(3) -0.022(3) -0.005(3) 0.011(3)
C23A 0.041(3) 0.073(4) 0.051(3) -0.015(3) -0.001(3) 0.009(3)
C24A 0.036(3) 0.059(4) 0.041(3) -0.006(3) -0.001(2) 0.006(3)
N2A 0.027(2) 0.042(3) 0.037(3) -0.004(2) -0.009(2) 0.004(3)

loop_
_atom_type_symbol
_atom_type_description
_atom_type_scat_dispersion_real
_atom_type_scat_dispersion_imag
_atom_type_scat_source
C C 0.0033 0.0016 'International Tables Vol C Tables 4.2.6.8 and 6.1.1.4'
H H 0.0000 0.0000 'International Tables Vol C Tables 4.2.6.8 and 6.1.1.4'
N N 0.0061 0.0033 'International Tables Vol C Tables 4.2.6.8 and 6.1.1.4'
O O 0.0106 0.0060 'International Tables Vol C Tables 4.2.6.8 and 6.1.1.4'
Zn Zn 0.2839 1.4301 'International Tables Vol C Tables 4.2.6.8 and 6.1.1.4'

loop_
_geom_angle_atom_site_label_1
_geom_angle_atom_site_label_2
_geom_angle_atom_site_label_3
_geom_angle
_geom_angle_site_symmetry_1
_geom_angle_site_symmetry_3
_geom_angle_publ_flag
O4A Zn1 N1A 98.0(4) 4_766 . ?
O4A Zn1 O1A 149.4(6) 4_766 . ?
N1A Zn1 O1A 109.4(4) . . ?
O1 Zn1 N2 107.8(3) . . ?
O4A Zn1 N2A 100.6(7) 4_766 . ?
N1A Zn1 N2A 79.1(3) . . ?
O1A Zn1 N2A 97.7(3) . . ?
O1 Zn1 N1 106.5(4) . . ?
N2 Zn1 N1 77.36(18) . . ?
O1 Zn1 O4 138.9(6) . 4_766 ?
N2 Zn1 O4 107.5(6) . 4_766 ?
N1 Zn1 O4 101.1(3) . 4_766 ?
O1 Zn1 O3A 100.2(4) . 4_766 ?
N2 Zn1 O3A 88.00(19) . 4_766 ?
N1 Zn1 O3A 152.41(18) . 4_766 ?
O4 Zn1 O3A 61.0(3) 4_766 4_766 ?
O4A Zn1 O2A 97.3(6) 4_766 . ?
N1A Zn1 O2A 111.1(2) . . ?
O1A Zn1 O2A 60.9(2) . . ?
N2A Zn1 O2A 158.1(3) . . ?
O3A Zn1 O2A 102.24(17) 4_766 . ?
O1 Zn1 O3 94.9(4) . 4_766 ?
N2 Zn1 O3 101.91(19) . 4_766 ?
N1 Zn1 O3 157.83(18) . 4_766 ?
O4 Zn1 O3 57.6(3) 4_766 4_766 ?
C1 O1 Zn1 103.2(6) . . ?
C14 O3 Zn1 84.5(4) . 4_465 ?
C14 O4 Zn1 96.9(8) . 4_465 ?
O2 C1 O1 121.9(6) . . ?
O2 C1 C2 121.4(5) . . ?
O1 C1 C2 116.6(6) . . ?
C7 C2 C3 118.9(5) . . ?
C7 C2 C1 120.5(4) . . ?
C3 C2 C1 120.6(6) . . ?
C2 C3 C4 119.8(9) . . ?
C2 C3 H3 120.1 . . ?
C4 C3 H3 120.1 . . ?
C5 C4 C3 120.7(9) . . ?
C5 C4 H4 119.6 . . ?
C3 C4 H4 119.6 . . ?
C6 C5 C4 118.4(5) . . ?
C6 C5 C8 120.9(4) . . ?
C4 C5 C8 120.0(5) . . ?
C5 C6 C7 120.6(4) . . ?
C5 C6 H6 119.7 . . ?
C7 C6 H6 119.7 . . ?
C2 C7 C6 121.6(4) . . ?
C2 C7 H7 119.2 . . ?
C6 C7 H7 119.2 . . ?
C13 C8 C9 120.2(5) . . ?
C13 C8 C5 120.0(5) . . ?
C9 C8 C5 119.7(4) . . ?
C8 C9 C10 119.2(4) . . ?
C8 C9 H9 120.4 . . ?
C10 C9 H9 120.4 . . ?
C11 C10 C9 120.8(4) . . ?
C11 C10 H10 119.6 . . ?
C9 C10 H10 119.6 . . ?
C10 C11 C12 119.3(5) . . ?
C10 C11 C14 119.9(4) . . ?
C12 C11 C14 120.8(5) . . ?
C13 C12 C11 120.2(8) . . ?
C13 C12 H12 119.9 . . ?
C11 C12 H12 119.9 . . ?
C12 C13 C8 119.9(8) . . ?
C12 C13 H13 120.0 . . ?
C8 C13 H13 120.0 . . ?
O3 C14 O4 120.9(8) . . ?
O3 C14 C11 121.0(6) . . ?
O4 C14 C11 118.1(8) . . ?
C1A O1A Zn1 92.7(5) . . ?
C1A O2A Zn1 84.0(3) . . ?
O2A C1A O1A 122.3(6) . . ?
O2A C1A C2A 120.2(5) . . ?
O1A C1A C2A 117.5(6) . . ?
C3A C2A C7A 119.0(6) . . ?
C3A C2A C1A 121.0(6) . . ?
C7A C2A C1A 119.9(4) . . ?
C4A C3A C2A 119.8(10) . . ?
C4A C3A H3A 120.1 . . ?
C2A C3A H3A 120.1 . . ?
C3A C4A C5A 121.3(9) . . ?
C3A C4A H4A 119.4 . . ?
C5A C4A H4A 119.4 . . ?
C4A C5A C6A 118.5(6) . . ?
C4A C5A C8A 121.0(5) . . ?
C6A C5A C8A 119.8(4) . . ?
C7A C6A C5A 119.9(4) . . ?
C7A C6A H6A 120.0 . . ?
C5A C6A H6A 120.0 . . ?
C6A C7A C2A 120.8(4) . . ?
C6A C7A H7A 119.6 . . ?
C2A C7A H7A 119.6 . . ?
C9A C8A C13A 117.2(5) . . ?
C9A C8A C5A 120.7(4) . . ?
C13A C8A C5A 122.2(5) . . ?
C10A C9A C8A 120.9(4) . . ?
C10A C9A H9A 119.5 . . ?
C8A C9A H9A 119.5 . . ?
C11A C10A C9A 121.2(4) . . ?
C11A C10A H10A 119.4 . . ?
C9A C10A H10A 119.4 . . ?
C10A C11A C12A 119.1(5) . . ?
C10A C11A C14A 120.5(5) . . ?
C12A C11A C14A 120.4(6) . . ?
C13A C12A C11A 120.0(8) . . ?
C13A C12A H12A 120.0 . . ?
C11A C12A H12A 120.0 . . ?
C12A C13A C8A 121.7(8) . . ?
C12A C13A H13A 119.2 . . ?
C8A C13A H13A 119.2 . . ?
O3A C14A O4A 120.8(8) . . ?
O3A C14A C11A 119.4(6) . . ?
O4A C14A C11A 119.7(8) . . ?
C15 N1 C19 119.0(5) . . ?
C15 N1 Zn1 126.2(4) . . ?
C19 N1 Zn1 114.5(3) . . ?
N1 C15 C16 122.5(5) . . ?
N1 C15 H15 118.7 . . ?
C16 C15 H15 118.7 . . ?
C15 C16 C17 117.9(5) . . ?
C15 C16 H16 121.1 . . ?
C17 C16 H16 121.1 . . ?
C18 C17 C16 120.4(5) . . ?
C18 C17 H17 119.8 . . ?
C16 C17 H17 119.8 . . ?
C17 C18 C19 118.4(5) . . ?
C17 C18 H18 120.8 . . ?
C19 C18 H18 120.8 . . ?
N1 C19 C18 121.8(4) . . ?
N1 C19 C20 115.7(4) . . ?
C18 C19 C20 122.5(4) . . ?
N2 C20 C21 121.1(5) . . ?
N2 C20 C19 116.1(4) . . ?
C21 C20 C19 122.8(4) . . ?
C22 C21 C20 118.6(5) . . ?
C22 C21 H21 120.7 . . ?
C20 C21 H21 120.7 . . ?
C21 C22 C23 121.3(5) . . ?
C21 C22 H22 119.3 . . ?
C23 C22 H22 119.3 . . ?
C22 C23 C24 116.3(5) . . ?
C22 C23 H23 121.9 . . ?
C24 C23 H23 121.9 . . ?
N2 C24 C23 123.0(5) . . ?
N2 C24 H24 118.5 . . ?
C23 C24 H24 118.5 . . ?
C24 N2 C20 119.7(5) . . ?
C24 N2 Zn1 124.4(4) . . ?
C20 N2 Zn1 115.8(3) . . ?
C15A N1A C19A 121.1(8) . . ?
C15A N1A Zn1 124.2(6) . . ?
C19A N1A Zn1 114.7(6) . . ?
N1A C15A C16A 124.1(8) . . ?
N1A C15A H15A 118.0 . . ?
C16A C15A H15A 118.0 . . ?
C17A C16A C15A 113.9(8) . . ?
C17A C16A H16A 123.1 . . ?
C15A C16A H16A 123.1 . . ?
C18A C17A C16A 122.9(8) . . ?
C18A C17A H17A 118.5 . . ?
C16A C17A H17A 118.5 . . ?
C17A C18A C19A 119.6(7) . . ?
C17A C18A H18A 120.2 . . ?
C19A C18A H18A 120.2 . . ?
N1A C19A C18A 118.4(8) . . ?
N1A C19A C20A 117.0(7) . . ?
C18A C19A C20A 124.5(7) . . ?
N2A C20A C21A 122.2(8) . . ?
N2A C20A C19A 115.9(7) . . ?
C21A C20A C19A 122.0(8) . . ?
C22A C21A C20A 117.6(8) . . ?
C22A C21A H21A 121.2 . . ?
C20A C21A H21A 121.2 . . ?
C21A C22A C23A 121.4(8) . . ?
C21A C22A H22A 119.3 . . ?
C23A C22A H22A 119.3 . . ?
C22A C23A C24A 118.1(8) . . ?
C22A C23A H23A 120.9 . . ?
C24A C23A H23A 120.9 . . ?
N2A C24A C23A 120.7(8) . . ?
N2A C24A H24A 119.7 . . ?
C23A C24A H24A 119.7 . . ?
C24A N2A C20A 120.0(7) . . ?
C24A N2A Zn1 126.6(6) . . ?
C20A N2A Zn1 113.3(5) . . ?

loop_
_geom_bond_atom_site_label_1
_geom_bond_atom_site_label_2
_geom_bond_distance
_geom_bond_site_symmetry_2
_geom_bond_publ_flag
Zn1 O4A 1.922(15) 4_766 ?
Zn1 O1 1.944(11) . ?
Zn1 N1A 2.031(10) . ?
Zn1 O1A 2.072(10) . ?
Zn1 N2 2.092(5) . ?
Zn1 N2A 2.110(9) . ?
Zn1 N1 2.128(6) . ?
Zn1 O4 2.132(15) 4_766 ?
Zn1 O3A 2.246(7) 4_766 ?
Zn1 O2A 2.267(4) . ?
Zn1 O3 2.414(6) 4_766 ?
O1 C1 1.272(8) . ?
O2 C1 1.233(6) . ?
O3 C14 1.259(7) . ?
O4 C14 1.276(9) . ?
C1 C2 1.499(6) . ?
C2 C7 1.366(6) . ?
C2 C3 1.386(9) . ?
C3 C4 1.394(9) . ?
C3 H3 0.9500 . ?
C4 C5 1.390(9) . ?
C4 H4 0.9500 . ?
C5 C6 1.376(5) . ?
C5 C8 1.503(5) . ?
C6 C7 1.379(5) . ?
C6 H6 0.9500 . ?
C7 H7 0.9500 . ?
C8 C13 1.392(8) . ?
C8 C9 1.394(6) . ?
C9 C10 1.396(6) . ?
C9 H9 0.9500 . ?
C10 C11 1.388(6) . ?
C10 H10 0.9500 . ?
C11 C12 1.396(8) . ?
C11 C14 1.499(7) . ?
C12 C13 1.389(8) . ?
C12 H12 0.9500 . ?
C13 H13 0.9500 . ?
O1A C1A 1.259(8) . ?
O2A C1A 1.258(6) . ?
O3A C14A 1.247(7) . ?
O4A C14A 1.267(9) . ?
C1A C2A 1.512(6) . ?
C2A C3A 1.390(9) . ?
C2A C7A 1.394(6) . ?
C3A C4A 1.382(9) . ?
C3A H3A 0.9500 . ?
C4A C5A 1.384(9) . ?
C4A H4A 0.9500 . ?
C5A C6A 1.399(6) . ?
C5A C8A 1.496(6) . ?
C6A C7A 1.379(6) . ?
C6A H6A 0.9500 . ?
C7A H7A 0.9500 . ?
C8A C9A 1.391(5) . ?
C8A C13A 1.394(8) . ?
C9A C10A 1.376(5) . ?
C9A H9A 0.9500 . ?
C10A C11A 1.370(6) . ?
C10A H10A 0.9500 . ?
C11A C12A 1.381(8) . ?
C11A C14A 1.503(7) . ?
C12A C13A 1.378(8) . ?
C12A H12A 0.9500 . ?
C13A H13A 0.9500 . ?
N1 C15 1.343(5) . ?
N1 C19 1.349(5) . ?
C15 C16 1.386(5) . ?
C15 H15 0.9500 . ?
C16 C17 1.389(6) . ?
C16 H16 0.9500 . ?
C17 C18 1.378(7) . ?
C17 H17 0.9500 . ?
C18 C19 1.391(6) . ?
C18 H18 0.9500 . ?
C19 C20 1.461(6) . ?
C20 N2 1.342(5) . ?
C20 C21 1.385(5) . ?
C21 C22 1.377(7) . ?
C21 H21 0.9500 . ?
C22 C23 1.385(7) . ?
C22 H22 0.9500 . ?
C23 C24 1.395(6) . ?
C23 H23 0.9500 . ?
C24 N2 1.337(5) . ?
C24 H24 0.9500 . ?
N1A C15A 1.317(10) . ?
N1A C19A 1.360(10) . ?
C15A C16A 1.407(10) . ?
C15A H15A 0.9500 . ?
C16A C17A 1.385(11) . ?
C16A H16A 0.9500 . ?
C17A C18A 1.369(11) . ?
C17A H17A 0.9500 . ?
C18A C19A 1.387(9) . ?
C18A H18A 0.9500 . ?
C19A C20A 1.433(9) . ?
C20A N2A 1.343(9) . ?
C20A C21A 1.394(9) . ?
C21A C22A 1.355(12) . ?
C21A H21A 0.9500 . ?
C22A C23A 1.390(11) . ?
C22A H22A 0.9500 . ?
C23A C24A 1.400(9) . ?
C23A H23A 0.9500 . ?
C24A N2A 1.338(9) . ?
C24A H24A 0.9500 . ?

loop_
_geom_hbond_atom_site_label_D
_geom_hbond_atom_site_label_H
_geom_hbond_atom_site_label_A
_geom_hbond_distance_DH
_geom_hbond_distance_HA
_geom_hbond_distance_DA
_geom_hbond_angle_DHA
_geom_hbond_site_symmetry_A
_geom_hbond_publ_flag
C21A^b H21A^b O1A^b 0.95 2.40 3.200(15) 141.2 3_766 yes
C24A^b H24A^b O3A^b 0.95 2.16 2.672(9) 112.2 4_766 yes

loop_
_geom_torsion_atom_site_label_1
_geom_torsion_atom_site_label_2
_geom_torsion_atom_site_label_3
_geom_torsion_atom_site_label_4
_geom_torsion
_geom_torsion_site_symmetry_1
_geom_torsion_site_symmetry_2
_geom_torsion_site_symmetry_3
_geom_torsion_site_symmetry_4
_geom_torsion_publ_flag
Zn1 O1 C1 O2 -0.3(10) . . . . ?
Zn1 O1 C1 C2 175.1(4) . . . . ?
O2 C1 C2 C7 6.6(7) . . . . ?
O1 C1 C2 C7 -168.8(8) . . . . ?
O2 C1 C2 C3 -176.3(9) . . . . ?
O1 C1 C2 C3 8.3(11) . . . . ?
C7 C2 C3 C4 0.1(15) . . . . ?
C1 C2 C3 C4 -177.0(9) . . . . ?
C2 C3 C4 C5 1.7(17) . . . . ?
C3 C4 C5 C6 -1.0(14) . . . . ?
C3 C4 C5 C8 169.5(9) . . . . ?
C4 C5 C6 C7 -1.5(11) . . . . ?
C8 C5 C6 C7 -171.9(5) . . . . ?
C3 C2 C7 C6 -2.6(11) . . . . ?
C1 C2 C7 C6 174.5(5) . . . . ?
C5 C6 C7 C2 3.4(9) . . . . ?
C6 C5 C8 C13 30.3(9) . . . . ?
C4 C5 C8 C13 -139.9(9) . . . . ?
C6 C5 C8 C9 -148.0(7) . . . . ?
C4 C5 C8 C9 41.8(9) . . . . ?
C13 C8 C9 C10 5.7(10) . . . . ?
C5 C8 C9 C10 -175.9(5) . . . . ?
C8 C9 C10 C11 -1.4(10) . . . . ?
C9 C10 C11 C12 -4.2(11) . . . . ?
C9 C10 C11 C14 175.4(6) . . . . ?
C10 C11 C12 C13 5.5(14) . . . . ?
C14 C11 C12 C13 -174.1(8) . . . . ?
C11 C12 C13 C8 -1.3(14) . . . . ?
C9 C8 C13 C12 -4.4(11) . . . . ?
C5 C8 C13 C12 177.2(7) . . . . ?
Zn1 O3 C14 O4 3.2(10) 4_465 . . . ?
Zn1 O3 C14 C11 -176.7(6) 4_465 . . . ?
Zn1 O4 C14 O3 -3.6(12) 4_465 . . . ?
Zn1 O4 C14 C11 176.3(5) 4_465 . . . ?
C10 C11 C14 O3 -6.1(9) . . . . ?
C12 C11 C14 O3 173.5(8) . . . . ?
C10 C11 C14 O4 174.1(11) . . . . ?
C12 C11 C14 O4 -6.3(13) . . . . ?
Zn1 O2A C1A O1A 3.7(8) . . . . ?
Zn1 O2A C1A C2A -173.3(4) . . . . ?
Zn1 O1A C1A O2A -4.1(9) . . . . ?
Zn1 O1A C1A C2A 173.1(4) . . . . ?
O2A C1A C2A C3A -164.2(9) . . . . ?
O1A C1A C2A C3A 18.6(11) . . . . ?
O2A C1A C2A C7A 19.3(7) . . . . ?
O1A C1A C2A C7A -157.9(8) . . . . ?
C7A C2A C3A C4A -2.7(15) . . . . ?
C1A C2A C3A C4A -179.2(9) . . . . ?
C2A C3A C4A C5A -3.0(17) . . . . ?
C3A C4A C5A C6A 8.5(14) . . . . ?
C3A C4A C5A C8A 178.9(9) . . . . ?
C4A C5A C6A C7A -8.4(11) . . . . ?
C8A C5A C6A C7A -179.0(5) . . . . ?
C5A C6A C7A C2A 2.9(10) . . . . ?
C3A C2A C7A C6A 2.7(11) . . . . ?
C1A C2A C7A C6A 179.2(5) . . . . ?
C4A C5A C8A C9A -16.4(9) . . . . ?
C6A C5A C8A C9A 153.9(6) . . . . ?
C4A C5A C8A C13A 163.4(9) . . . . ?
C6A C5A C8A C13A -26.3(8) . . . . ?
C13A C8A C9A C10A -0.6(9) . . . . ?
C5A C8A C9A C10A 179.2(5) . . . . ?
C8A C9A C10A C11A 1.0(9) . . . . ?
C9A C10A C11A C12A -0.4(10) . . . . ?
C9A C10A C11A C14A 179.3(5) . . . . ?
C10A C11A C12A C13A -0.6(13) . . . . ?
C14A C11A C12A C13A 179.7(7) . . . . ?
C11A C12A C13A C8A 1.0(14) . . . . ?
C9A C8A C13A C12A -0.4(11) . . . . ?
C5A C8A C13A C12A 179.8(7) . . . . ?
Zn1 O3A C14A O4A 2.0(11) 4_465 . . . ?
Zn1 O3A C14A C11A -176.4(5) 4_465 . . . ?
Zn1 O4A C14A O3A -2.4(13) 4_465 . . . ?
Zn1 O4A C14A C11A 176.1(5) 4_465 . . . ?
C10A C11A C14A O3A 6.6(8) . . . . ?
C12A C11A C14A O3A -173.7(8) . . . . ?
C10A C11A C14A O4A -171.8(11) . . . . ?
C12A C11A C14A O4A 7.9(13) . . . . ?
C19 N1 C15 C16 -1.4(3) . . . . ?
Zn1 N1 C15 C16 -175.2(3) . . . . ?
N1 C15 C16 C17 1.0(4) . . . . ?
C15 C16 C17 C18 -0.5(6) . . . . ?
C16 C17 C18 C19 0.4(7) . . . . ?
C15 N1 C19 C18 1.3(5) . . . . ?
Zn1 N1 C19 C18 175.8(4) . . . . ?
C15 N1 C19 C20 -180.0(3) . . . . ?
Zn1 N1 C19 C20 -5.5(5) . . . . ?
C17 C18 C19 N1 -0.8(7) . . . . ?
C17 C18 C19 C20 -179.5(4) . . . . ?
N1 C19 C20 N2 0.0(6) . . . . ?
C18 C19 C20 N2 178.7(4) . . . . ?
N1 C19 C20 C21 -178.3(4) . . . . ?
C18 C19 C20 C21 0.4(7) . . . . ?
N2 C20 C21 C22 -0.2(6) . . . . ?
C19 C20 C21 C22 178.0(4) . . . . ?
C20 C21 C22 C23 0.1(7) . . . . ?
C21 C22 C23 C24 0.7(7) . . . . ?
C22 C23 C24 N2 -1.5(7) . . . . ?
C23 C24 N2 C20 1.4(8) . . . . ?
C23 C24 N2 Zn1 176.5(4) . . . . ?
C21 C20 N2 C24 -0.5(7) . . . . ?
C19 C20 N2 C24 -178.9(4) . . . . ?
C21 C20 N2 Zn1 -176.1(3) . . . . ?
C19 C20 N2 Zn1 5.6(6) . . . . ?
C19A N1A C15A C16A 0.6(4) . . . . ?
Zn1 N1A C15A C16A 179.8(5) . . . . ?
N1A C15A C16A C17A 1.6(5) . . . . ?
C15A C16A C17A C18A -1.9(10) . . . . ?
C16A C17A C18A C19A 0.1(12) . . . . ?
C15A N1A C19A C18A -2.6(8) . . . . ?
Zn1 N1A C19A C18A 178.1(5) . . . . ?
C15A N1A C19A C20A 180.0(5) . . . . ?
Zn1 N1A C19A C20A 0.7(8) . . . . ?
C17A C18A C19A N1A 2.2(10) . . . . ?
C17A C18A C19A C20A 179.5(8) . . . . ?
N1A C19A C20A N2A 1.8(10) . . . . ?
C18A C19A C20A N2A -175.5(7) . . . . ?
N1A C19A C20A C21A -179.1(6) . . . . ?
C18A C19A C20A C21A 3.6(12) . . . . ?
N2A C20A C21A C22A -0.6(12) . . . . ?
C19A C20A C21A C22A -179.6(7) . . . . ?
C20A C21A C22A C23A -0.2(12) . . . . ?
C21A C22A C23A C24A 0.4(12) . . . . ?
C22A C23A C24A N2A 0.3(11) . . . . ?
C23A C24A N2A C20A -1.1(12) . . . . ?
C23A C24A N2A Zn1 -177.0(6) . . . . ?
C21A C20A N2A C24A 1.2(13) . . . . ?
C19A C20A N2A C24A -179.7(8) . . . . ?
C21A C20A N2A Zn1 177.6(6) . . . . ?
C19A C20A N2A Zn1 -3.3(9) . . . . ?
